data_4113868
loop_
_publ_author_name
'Hyun-Seup Ra'
'Kang Min Ok'
'P. Shiv Halasyamani'

_publ_section_title
;
 Combining Second-Order Jahn-Teller Distorted Cations to Create Highly
 Efficient SHG Materials: Synthesis, Characterization, and NLO Properties
 of BaTeM2O9 (M = Mo6+ or W6+)
;
_journal_name_full 'Journal of the American Chemical Society'
_journal_page_first 7764
_journal_page_last 7765
_journal_paper_doi 10.1021/ja035314b
_journal_volume 125
_journal_year 2003
_chemical_compound_source 'synthesis as described'
_chemical_formula_moiety 'Ba1 O9 Te1 W2'
_chemical_formula_structural 'BA1 O9 TE1 W2'
_chemical_formula_sum 'Ba O9 Te W2'
_chemical_formula_weight 776.64
_chemical_name_systematic
;
 ?
;
_space_group_IT_number 4
_symmetry_cell_setting monoclinic
_symmetry_Int_Tables_number 4
_symmetry_space_group_name_Hall 'P 2yb'
_symmetry_space_group_name_H-M 'P 1 21 1'
_atom_sites_solution_hydrogens geom
_atom_sites_solution_primary direct
_atom_sites_solution_secondary difmap
_cell_angle_alpha 90
_cell_angle_beta 90.370(6)
_cell_angle_gamma 90
_cell_formula_units_Z 2
_cell_length_a 5.490(2)
_cell_length_b 7.446(3)
_cell_length_c 8.887(3)
_cell_measurement_temperature 293.0(2)
_cell_measurement_wavelength 0.71073
_cell_volume 363.3(2)
_computing_molecular_graphics 'Ortep-3 for Windows (Farrugia, 1997)'
_computing_publication_material 'WinGX publication routines (Farrugia, 1999)'
_computing_structure_refinement 'SHELXL-97 (Sheldrick, 1997)'
_diffrn_ambient_temperature 293.0(2)
_diffrn_measured_fraction_theta_full 0.945
_diffrn_measured_fraction_theta_max 0.945
_diffrn_radiation_monochromator graphite
_diffrn_radiation_probe x-ray
_diffrn_radiation_type MoK\a
_diffrn_radiation_wavelength 0.71073
_diffrn_reflns_av_R_equivalents 0
_diffrn_reflns_av_unetI/netI 0.0413
_diffrn_reflns_limit_h_max 7
_diffrn_reflns_limit_h_min -7
_diffrn_reflns_limit_k_max 5
_diffrn_reflns_limit_k_min -9
_diffrn_reflns_limit_l_max 11
_diffrn_reflns_limit_l_min 0
_diffrn_reflns_number 1293
_diffrn_reflns_theta_full 27.94
_diffrn_reflns_theta_max 27.94
_diffrn_reflns_theta_min 2.29
_exptl_absorpt_coefficient_mu 40.906
_exptl_absorpt_correction_type psi-scans
_exptl_crystal_colour colorless
_exptl_crystal_density_diffrn 7.10
_exptl_crystal_description block
_exptl_crystal_F_000 656
_exptl_crystal_size_max 0.40
_exptl_crystal_size_mid 0.30
_exptl_crystal_size_min 0.20
_refine_diff_density_max 6.052
_refine_diff_density_min -6.107
_refine_diff_density_rms 1.048
_refine_ls_abs_structure_details 'Flack H D (1983), Acta Cryst. A39, 876-881'
_refine_ls_abs_structure_Flack 0.02(3)
_refine_ls_extinction_coef 0.0031(10)
_refine_ls_extinction_expression Fc^*^=kFc[1+0.001xFc^2^\l^3^/sin(2\q)]^-1/4^
_refine_ls_extinction_method SHELXL
_refine_ls_goodness_of_fit_ref 1.082
_refine_ls_hydrogen_treatment mixed
_refine_ls_matrix_type full
_refine_ls_number_parameters 74
_refine_ls_number_reflns 1293
_refine_ls_number_restraints 1
_refine_ls_restrained_S_all 1.082
_refine_ls_R_factor_all 0.0601
_refine_ls_R_factor_gt 0.0600
_refine_ls_shift/su_max 0.000
_refine_ls_shift/su_mean 0.000
_refine_ls_structure_factor_coef Fsqd
_refine_ls_weighting_details 'calc w=1/[\s^2^(Fo^2^)+(0.1273P)^2^+11.7570P] where P=(Fo^2^+2Fc^2^)/3'
_refine_ls_weighting_scheme calc
_refine_ls_wR_factor_gt 0.1589
_refine_ls_wR_factor_ref 0.1591
_reflns_number_gt 1291
_reflns_number_total 1293
_reflns_threshold_expression >2sigma(I)
_cod_data_source_file ja035314bsi20030514_024820.cif
_cod_data_source_block BaTeWO
_cod_original_sg_symbol_H-M 'P 21'
_cod_database_code 4113868

loop_
_symmetry_equiv_pos_as_xyz
'x, y, z'
'-x, y+1/2, -z'

loop_
_atom_site_label
_atom_site_type_symbol
_atom_site_fract_x
_atom_site_fract_y
_atom_site_fract_z
_atom_site_U_iso_or_equiv
_atom_site_adp_type
_atom_site_occupancy
_atom_site_symmetry_multiplicity
_atom_site_calc_flag
Ba1 Ba 0.7314(3) -0.3984(3) -0.56309(17) 0.0182(5) Uani 1 1 d
W1 W 0.77941(17) 0.12354(16) 0.26335(10) 0.0126(3) Uani 1 1 d
W2 W 1.22089(18) -0.19968(17) 0.17548(10) 0.0122(4) Uani 1 1 d
Te1 Te 0.6250(3) -0.1401(3) -0.08657(18) 0.0125(4) Uani 1 1 d
O1 O 0.546(4) -0.053(3) 0.123(2) 0.016(4) Uiso 1 1 d
O2 O 1.036(3) 0.005(3) 0.1418(19) 0.014(4) Uiso 1 1 d
O3 O 0.984(4) 0.289(4) 0.331(2) 0.020(4) Uiso 1 1 d
O4 O 0.297(3) -0.217(3) -0.0572(18) 0.012(3) Uiso 1 1 d
O5 O 0.485(3) 0.250(3) 0.3008(19) 0.013(4) Uiso 1 1 d
O6 O 0.770(4) -0.023(4) 0.415(2) 0.018(4) Uiso 1 1 d
O7 O 1.460(4) -0.418(3) 0.171(2) 0.019(4) Uiso 1 1 d
O8 O 0.983(4) -0.351(4) 0.166(2) 0.022(4) Uiso 1 1 d
O9 O 1.278(3) -0.176(3) 0.3665(19) 0.013(4) Uiso 1 1 d

loop_
_atom_site_aniso_label
_atom_site_aniso_U_11
_atom_site_aniso_U_22
_atom_site_aniso_U_33
_atom_site_aniso_U_23
_atom_site_aniso_U_13
_atom_site_aniso_U_12
Ba1 0.0227(8) 0.0161(10) 0.0158(7) 0.0009(6) -0.0009(5) 0.0006(7)
W1 0.0132(5) 0.0104(6) 0.0143(5) 0.0003(4) -0.0009(3) 0.0006(4)
W2 0.0135(5) 0.0102(6) 0.0130(5) -0.0008(4) -0.0001(3) 0.0007(4)
Te1 0.0112(8) 0.0110(9) 0.0153(7) 0.0013(6) 0.0004(5) -0.0002(6)

loop_
_atom_type_symbol
_atom_type_description
_atom_type_scat_dispersion_real
_atom_type_scat_dispersion_imag
_atom_type_scat_source
O O 0.0106 0.006 'International Tables Vol C Tables 4.2.6.8 and 6.1.1.4'
Te Te -0.5308 1.6751 'International Tables Vol C Tables 4.2.6.8 and 6.1.1.4'
Ba Ba -0.3244 2.2819 'International Tables Vol C Tables 4.2.6.8 and 6.1.1.4'
W W -0.849 6.8722 'International Tables Vol C Tables 4.2.6.8 and 6.1.1.4'

loop_
_geom_angle_atom_site_label_1
_geom_angle_atom_site_label_2
_geom_angle_atom_site_label_3
_geom_angle
_geom_angle_site_symmetry_1
_geom_angle_site_symmetry_3
O9 Ba1 O7 119.5(6) 2_745 1_454
O9 Ba1 O8 131.4(7) 2_745 1_554
O7 Ba1 O8 62.8(6) 1_454 1_554
O9 Ba1 O6 143.8(6) 2_745 1_554
O7 Ba1 O6 91.9(6) 1_454 1_554
O8 Ba1 O6 77.1(7) 1_554 1_554
O9 Ba1 O5 76.0(6) 2_745 2_645
O7 Ba1 O5 119.3(6) 1_454 2_645
O8 Ba1 O5 149.9(7) 1_554 2_645
O6 Ba1 O5 72.8(6) 1_554 2_645
O9 Ba1 O3 66.7(6) 2_745 1_544
O7 Ba1 O3 86.3(6) 1_454 1_544
O8 Ba1 O3 65.1(7) 1_554 1_544
O6 Ba1 O3 138.3(6) 1_554 1_544
O5 Ba1 O3 142.0(6) 2_645 1_544
O9 Ba1 O3 85.5(6) 2_745 2_745
O7 Ba1 O3 154.3(7) 1_454 2_745
O8 Ba1 O3 106.3(6) 1_554 2_745
O6 Ba1 O3 62.4(7) 1_554 2_745
O5 Ba1 O3 57.5(6) 2_645 2_745
O3 Ba1 O3 111.1(4) 1_544 2_745
O9 Ba1 O9 121.8(3) 2_745 1_454
O7 Ba1 O9 54.9(6) 1_454 1_454
O8 Ba1 O9 99.3(6) 1_554 1_454
O6 Ba1 O9 60.5(6) 1_554 1_454
O5 Ba1 O9 67.2(5) 2_645 1_454
O3 Ba1 O9 140.2(5) 1_544 1_454
O3 Ba1 O9 108.4(6) 2_745 1_454
O9 Ba1 O6 61.9(6) 2_745 2_745
O7 Ba1 O6 142.4(6) 1_454 2_745
O8 Ba1 O6 88.0(5) 1_554 2_745
O6 Ba1 O6 104.7(5) 1_554 2_745
O5 Ba1 O6 97.9(5) 2_645 2_745
O3 Ba1 O6 58.8(6) 1_544 2_745
O3 Ba1 O6 52.5(7) 2_745 2_745
O9 Ba1 O6 160.9(6) 1_454 2_745
O9 Ba1 O5 66.8(5) 2_745 1_544
O7 Ba1 O5 53.9(6) 1_454 1_544
O8 Ba1 O5 89.2(6) 1_554 1_544
O6 Ba1 O5 145.5(5) 1_554 1_544
O5 Ba1 O5 116.9(4) 2_645 1_544
O3 Ba1 O5 54.0(6) 1_544 1_544
O3 Ba1 O5 151.8(6) 2_745 1_544
O9 Ba1 O5 91.4(5) 1_454 1_544
O6 Ba1 O5 106.4(6) 2_745 1_544
O9 Ba1 O6 59.5(6) 2_745 2_645
O7 Ba1 O6 82.9(5) 1_454 2_645
O8 Ba1 O6 145.1(5) 1_554 2_645
O6 Ba1 O6 112.5(6) 1_554 2_645
O5 Ba1 O6 53.7(6) 2_645 2_645
O3 Ba1 O6 108.6(7) 1_544 2_645
O3 Ba1 O6 107.7(5) 2_745 2_645
O9 Ba1 O6 62.5(5) 1_454 2_645
O6 Ba1 O6 119.2(7) 2_745 2_645
O5 Ba1 O6 63.5(5) 1_544 2_645
O9 Ba1 W1 66.1(4) 2_745 2_745
O7 Ba1 W1 166.9(4) 1_454 2_745
O8 Ba1 W1 104.4(4) 1_554 2_745
O6 Ba1 W1 87.3(4) 1_554 2_745
O5 Ba1 W1 72.8(4) 2_645 2_745
O3 Ba1 W1 85.6(4) 1_544 2_745
O3 Ba1 W1 27.0(5) 2_745 2_745
O9 Ba1 W1 134.2(4) 1_454 2_745
O6 Ba1 W1 27.1(4) 2_745 2_745
O5 Ba1 W1 127.0(3) 1_544 2_745
O6 Ba1 W1 109.4(3) 2_645 2_745
O6 W1 O3 101.3(10) . .
O6 W1 O5 98.4(9) . .
O3 W1 O5 97.7(9) . .
O6 W1 O2 99.6(10) . .
O3 W1 O2 92.4(9) . .
O5 W1 O2 157.2(7) . .
O6 W1 O1 92.4(9) . .
O3 W1 O1 165.6(9) . .
O5 W1 O1 84.5(8) . .
O2 W1 O1 80.9(8) . .
O6 W1 O4 166.0(8) . 2_655
O3 W1 O4 91.5(9) . 2_655
O5 W1 O4 73.9(7) . 2_655
O2 W1 O4 85.4(8) . 2_655
O1 W1 O4 75.4(8) . 2_655
O6 W1 Te1 134.1(7) . 2_655
O3 W1 Te1 102.7(8) . 2_655
O5 W1 Te1 40.0(5) . 2_655
O2 W1 Te1 117.7(5) . 2_655
O1 W1 Te1 70.0(6) . 2_655
O4 W1 Te1 35.1(5) 2_655 2_655
O6 W1 Ba1 56.6(7) . 2_755
O3 W1 Ba1 48.9(8) . 2_755
O5 W1 Ba1 119.9(5) . 2_755
O2 W1 Ba1 81.9(5) . 2_755
O1 W1 Ba1 141.0(6) . 2_755
O4 W1 Ba1 137.4(5) 2_655 2_755
Te1 W1 Ba1 148.22(6) 2_655 2_755
O6 W1 Ba1 54.2(7) . 2_655
O3 W1 Ba1 104.8(7) . 2_655
O5 W1 Ba1 44.2(6) . 2_655
O2 W1 Ba1 150.6(6) . 2_655
O1 W1 Ba1 86.7(5) . 2_655
O4 W1 Ba1 117.0(5) 2_655 2_655
Te1 W1 Ba1 81.92(5) 2_655 2_655
Ba1 W1 Ba1 91.59(5) 2_755 2_655
O6 W1 Ba1 105.4(8) . 1_566
O3 W1 Ba1 43.4(8) . 1_566
O5 W1 Ba1 54.3(6) . 1_566
O2 W1 Ba1 132.2(6) . 1_566
O1 W1 Ba1 136.6(6) . 1_566
O4 W1 Ba1 80.0(6) 2_655 1_566
Te1 W1 Ba1 69.29(5) 2_655 1_566
Ba1 W1 Ba1 79.01(4) 2_755 1_566
Ba1 W1 Ba1 73.47(3) 2_655 1_566
O8 W2 O9 104.2(9) . .
O8 W2 O2 96.8(11) . .
O9 W2 O2 99.8(9) . .
O8 W2 O7 87.9(10) . .
O9 W2 O7 89.3(9) . .
O2 W2 O7 168.3(7) . .
O8 W2 O4 93.9(9) . 1_655
O9 W2 O4 157.9(8) . 1_655
O2 W2 O4 90.3(8) . 1_655
O7 W2 O4 78.7(8) . 1_655
O8 W2 O1 162.1(8) . 1_655
O9 W2 O1 90.8(8) . 1_655
O2 W2 O1 90.1(9) . 1_655
O7 W2 O1 82.5(9) . 1_655
O4 W2 O1 69.5(7) 1_655 1_655
O8 W2 Ba1 41.3(7) . 1_556
O9 W2 Ba1 64.7(6) . 1_556
O2 W2 Ba1 91.7(6) . 1_556
O7 W2 Ba1 98.7(6) . 1_556
O4 W2 Ba1 135.0(6) 1_655 1_556
O1 W2 Ba1 155.3(5) 1_655 1_556
O8 W2 Ba1 108.6(8) . 1_656
O9 W2 Ba1 48.1(6) . 1_656
O2 W2 Ba1 142.6(6) . 1_656
O7 W2 Ba1 43.3(5) . 1_656
O4 W2 Ba1 114.2(5) 1_655 1_656
O1 W2 Ba1 74.2(6) 1_655 1_656
Ba1 W2 Ba1 89.80(5) 1_556 1_656
O7 Te1 O4 95.1(9) 2_755 .
O7 Te1 O1 91.9(9) 2_755 .
O4 Te1 O1 76.2(8) . .
O7 Te1 O5 85.0(9) 2_755 2_645
O4 Te1 O5 75.3(7) . 2_645
O1 Te1 O5 151.0(8) . 2_645
O7 Te1 W1 96.8(6) 2_755 2_645
O4 Te1 W1 42.1(5) . 2_645
O1 Te1 W1 118.1(6) . 2_645
O5 Te1 W1 34.5(5) 2_645 2_645
Te1 O1 W2 102.8(9) . 1_455
Te1 O1 W1 125.5(10) . .
W2 O1 W1 131.3(9) 1_455 .
W2 O2 W1 131.8(10) . .
W1 O3 Ba1 111.6(9) . 1_566
W1 O3 Ba1 104.1(11) . 2_755
Ba1 O3 Ba1 114.3(7) 1_566 2_755
Te1 O4 W2 107.9(8) . 1_455
Te1 O4 W1 102.8(8) . 2_645
W2 O4 W1 143.3(11) 1_455 2_645
W1 O5 Te1 105.5(8) . 2_655
W1 O5 Ba1 108.1(8) . 2_655
Te1 O5 Ba1 138.9(8) 2_655 2_655
W1 O5 Ba1 96.6(7) . 1_566
Te1 O5 Ba1 98.0(8) 2_655 1_566
Ba1 O5 Ba1 100.8(5) 2_655 1_566
W1 O6 Ba1 133.1(10) . 1_556
W1 O6 Ba1 96.3(9) . 2_755
Ba1 O6 Ba1 109.0(7) 1_556 2_755
W1 O6 Ba1 99.7(9) . 2_655
Ba1 O6 Ba1 101.1(6) 1_556 2_655
Ba1 O6 Ba1 119.2(7) 2_755 2_655
Te1 O7 W2 122.8(10) 2_745 .
Te1 O7 Ba1 121.1(10) 2_745 1_656
W2 O7 Ba1 105.9(8) . 1_656
W2 O8 Ba1 114.7(10) . 1_556
W2 O9 Ba1 134.8(11) . 2_755
W2 O9 Ba1 106.8(8) . 1_656
Ba1 O9 Ba1 107.6(6) 2_755 1_656

loop_
_geom_bond_atom_site_label_1
_geom_bond_atom_site_label_2
_geom_bond_distance
_geom_bond_site_symmetry_2
Ba1 O9 2.71(2) 2_745
Ba1 O7 2.792(19) 1_454
Ba1 O8 2.80(2) 1_554
Ba1 O6 2.81(3) 1_554
Ba1 O5 2.847(19) 2_645
Ba1 O3 2.87(3) 1_544
Ba1 O3 2.93(2) 2_745
Ba1 O9 3.049(19) 1_454
Ba1 O6 3.17(2) 2_745
Ba1 O5 3.18(2) 1_544
Ba1 O6 3.20(2) 2_645
Ba1 W1 3.774(2) 2_745
W1 O6 1.73(2) .
W1 O3 1.77(2) .
W1 O5 1.90(2) .
W1 O2 1.99(2) .
W1 O1 2.22(2) .
W1 O4 2.220(19) 2_655
W1 Te1 3.232(2) 2_655
W1 Ba1 3.774(2) 2_755
W1 Ba1 3.884(2) 2_655
W1 Ba1 3.889(3) 1_566
W2 O8 1.73(2) .
W2 O9 1.734(17) .
W2 O2 1.85(2) .
W2 O7 2.09(2) .
W2 O4 2.117(17) 1_655
W2 O1 2.14(2) 1_655
W2 Ba1 3.859(2) 1_556
W2 Ba1 3.919(2) 1_656
Te1 O7 1.87(2) 2_755
Te1 O4 1.908(19) .
Te1 O1 2.024(19) .
Te1 O5 2.156(18) 2_645
Te1 W1 3.232(2) 2_645
O1 W2 2.14(2) 1_455
O3 Ba1 2.87(3) 1_566
O3 Ba1 2.93(2) 2_755
O4 W2 2.117(17) 1_455
O4 W1 2.220(19) 2_645
O5 Te1 2.156(18) 2_655
O5 Ba1 2.847(19) 2_655
O5 Ba1 3.18(2) 1_566
O6 Ba1 2.81(3) 1_556
O6 Ba1 3.17(2) 2_755
O6 Ba1 3.20(2) 2_655
O7 Te1 1.87(2) 2_745
O7 Ba1 2.792(19) 1_656
O8 Ba1 2.80(2) 1_556
O9 Ba1 2.71(2) 2_755
O9 Ba1 3.049(19) 1_656
